data_7214188
loop_
_publ_author_name
'Zheng, Sheng-Run'
'Chen, Rui-Ling'
'Liu, Zi-Meng'
'Wen, Xi-Ling'
'Xie, Tao'
'Fan, Jun'
'Zhang, Wei-Guang'

_publ_section_title
;
 Construction of terpyridine--Ln(iii) coordination polymers: structural
 diversity, visible and NIR luminescence properties and response to
 nerve-agent mimics
;
_journal_issue 14
_journal_name_full CrystEngComm
_journal_page_first 2898
_journal_paper_doi 10.1039/c3ce42091d
_journal_volume 16
_journal_year 2014
_chemical_formula_sum 'C25 H29 Lu N3 O15 S2'
_chemical_formula_weight 850.60
_chemical_name_systematic
; 
 ? 
;
_space_group_IT_number 15
_symmetry_cell_setting monoclinic
_symmetry_space_group_name_Hall '-C 2yc'
_symmetry_space_group_name_H-M 'C 1 2/c 1'
_atom_sites_solution_hydrogens geom
_atom_sites_solution_primary direct
_atom_sites_solution_secondary difmap
_audit_creation_method SHELXL-97
_cell_angle_alpha 90.00
_cell_angle_beta 91.0040(10)
_cell_angle_gamma 90.00
_cell_formula_units_Z 8
_cell_length_a 19.4274(14)
_cell_length_b 13.6955(10)
_cell_length_c 23.8550(17)
_cell_measurement_reflns_used 4281
_cell_measurement_temperature 296(2)
_cell_measurement_theta_max 24.25
_cell_measurement_theta_min 2.48
_cell_volume 6346.1(8)
_computing_cell_refinement 'Bruker SAINT'
_computing_data_collection 'Bruker APEX2'
_computing_data_reduction 'Bruker SAINT'
_computing_molecular_graphics 'Bruker SHELXTL'
_computing_publication_material 'Bruker SHELXTL'
_computing_structure_refinement 'SHELXL-97 (Sheldrick, 2008)'
_computing_structure_solution 'SHELXS-97 (Sheldrick, 2008)'
_diffrn_ambient_temperature 296(2)
_diffrn_measured_fraction_theta_full 0.996
_diffrn_measured_fraction_theta_max 0.996
_diffrn_measurement_device_type 'Bruker APEX-II CCD'
_diffrn_measurement_method '\f and \w scans'
_diffrn_radiation_monochromator graphite
_diffrn_radiation_source 'fine-focus sealed tube'
_diffrn_radiation_type MoK\a
_diffrn_radiation_wavelength 0.71073
_diffrn_reflns_av_R_equivalents 0.0417
_diffrn_reflns_av_sigmaI/netI 0.0533
_diffrn_reflns_limit_h_max 24
_diffrn_reflns_limit_h_min -20
_diffrn_reflns_limit_k_max 17
_diffrn_reflns_limit_k_min -15
_diffrn_reflns_limit_l_max 30
_diffrn_reflns_limit_l_min -29
_diffrn_reflns_number 18384
_diffrn_reflns_theta_full 27.00
_diffrn_reflns_theta_max 27.00
_diffrn_reflns_theta_min 1.71
_exptl_absorpt_coefficient_mu 3.317
_exptl_absorpt_correction_T_max 0.6024
_exptl_absorpt_correction_T_min 0.5289
_exptl_absorpt_correction_type multi-scan
_exptl_crystal_colour yellow
_exptl_crystal_density_diffrn 1.781
_exptl_crystal_density_method 'not measured'
_exptl_crystal_description block
_exptl_crystal_F_000 3384
_exptl_crystal_size_max 0.22
_exptl_crystal_size_mid 0.20
_exptl_crystal_size_min 0.17
_refine_diff_density_max 1.322
_refine_diff_density_min -0.838
_refine_diff_density_rms 0.126
_refine_ls_extinction_method none
_refine_ls_goodness_of_fit_ref 1.026
_refine_ls_hydrogen_treatment constr
_refine_ls_matrix_type full
_refine_ls_number_parameters 415
_refine_ls_number_reflns 6907
_refine_ls_number_restraints 0
_refine_ls_restrained_S_all 1.026
_refine_ls_R_factor_all 0.0557
_refine_ls_R_factor_gt 0.0376
_refine_ls_shift/su_max 0.005
_refine_ls_shift/su_mean 0.000
_refine_ls_structure_factor_coef Fsqd
_refine_ls_weighting_details 'calc w=1/[\s^2^(Fo^2^)+(0.0516P)^2^+0.0000P] where P=(Fo^2^+2Fc^2^)/3'
_refine_ls_weighting_scheme calc
_refine_ls_wR_factor_gt 0.0919
_refine_ls_wR_factor_ref 0.1017
_reflns_number_gt 5218
_reflns_number_total 6907
_reflns_threshold_expression >2sigma(I)
_cod_data_source_file c3ce42091d.txt
_cod_data_source_block 18
_cod_depositor_comments
;
The following automatic conversions were performed:

'_symmetry_cell_setting' value 'Monoclinic' changed to 'monoclinic'
according to
/usr/data/users/saulius/crontab/automatic-downloads/current/RSC/lib/dictionaries/cif_core.dic
dictionary named 'cif_core.dic' version 2.4.2 from 2011-04-26.

Automatic conversion script
Id: cif_fix_values 2281 2013-09-26 08:29:07Z andrius 
;
_cod_original_sg_symbol_H-M 'C2/c  '
_cod_database_code 7214188

loop_
_symmetry_equiv_pos_as_xyz
'x, y, z'
'-x, y, -z+1/2'
'x+1/2, y+1/2, z'
'-x+1/2, y+1/2, -z+1/2'
'-x, -y, -z'
'x, -y, z-1/2'
'-x+1/2, -y+1/2, -z'
'x+1/2, -y+1/2, z-1/2'

loop_
_atom_site_label
_atom_site_type_symbol
_atom_site_fract_x
_atom_site_fract_y
_atom_site_fract_z
_atom_site_U_iso_or_equiv
_atom_site_adp_type
_atom_site_occupancy
_atom_site_symmetry_multiplicity
_atom_site_calc_flag
_atom_site_refinement_flags
Lu1 Lu 1.258178(10) 0.615254(16) 0.855961(8) 0.02870(8) Uani 1 1 d .
S1 S 1.18726(6) 0.84047(10) 0.90989(5) 0.0332(3) Uani 1 1 d .
S2 S 0.93339(7) 0.72748(12) 0.97395(6) 0.0493(4) Uani 1 1 d .
O8 O 1.18746(17) 0.6264(2) 0.77677(14) 0.0364(8) Uani 1 1 d .
C1 C 1.1651(3) 1.3221(4) 0.6937(2) 0.0468(14) Uani 1 1 d .
H1A H 1.1910 1.3496 0.6653 0.056 Uiso 1 1 calc R
O3 O 1.21023(19) 0.9384(3) 0.89714(17) 0.0483(10) Uani 1 1 d .
O2W O 1.23085(19) 0.5973(3) 0.94769(14) 0.0411(9) Uani 1 1 d .
H2WA H 1.2021 0.5629 0.9654 0.062 Uiso 1 1 d R
H2WB H 1.2473 0.6396 0.9703 0.062 Uiso 1 1 d R
O1W O 1.3593(2) 0.5996(3) 0.90189(17) 0.0609(12) Uani 1 1 d .
H1WA H 1.3946 0.6357 0.9058 0.091 Uiso 1 1 d R
H1WB H 1.3693 0.5437 0.9152 0.091 Uiso 1 1 d R
O7 O 1.13758(18) 0.5934(3) 0.85613(15) 0.0422(9) Uani 1 1 d .
N3 N 1.2550(2) 0.9385(3) 0.64280(16) 0.0397(11) Uani 1 1 d .
C23 C 1.0643(2) 0.6197(3) 0.7764(2) 0.0299(11) Uani 1 1 d .
N2 N 1.17550(19) 1.0294(3) 0.71619(15) 0.0285(9) Uani 1 1 d .
C11 C 1.2240(3) 0.8817(4) 0.6805(2) 0.0328(11) Uani 1 1 d .
O1 O 1.21897(16) 0.7682(3) 0.87276(14) 0.0388(9) Uani 1 1 d .
C22 C 1.1332(3) 0.6123(3) 0.8049(2) 0.0320(11) Uani 1 1 d .
O2 O 1.19431(17) 0.8134(3) 0.96826(14) 0.0476(10) Uani 1 1 d .
N1 N 1.1672(2) 1.2237(3) 0.70093(17) 0.0348(10) Uani 1 1 d .
C16 C 1.0687(3) 0.8831(4) 0.8471(2) 0.0334(11) Uani 1 1 d .
C25 C 1.0588(3) 0.6206(4) 0.7180(2) 0.0349(12) Uani 1 1 d .
H25A H 1.0984 0.6223 0.6967 0.042 Uiso 1 1 calc R
C9 C 1.1507(3) 0.8824(4) 0.7662(2) 0.0323(11) Uani 1 1 d .
H9A H 1.1579 0.8158 0.7710 0.039 Uiso 1 1 calc R
C21 C 0.9966(3) 0.8819(4) 0.8409(2) 0.0448(14) Uani 1 1 d .
H21A H 0.9761 0.9129 0.8102 0.054 Uiso 1 1 calc R
C24 C 1.0049(3) 0.6191(4) 0.8082(2) 0.0361(12) Uani 1 1 d .
H24A H 1.0082 0.6176 0.8471 0.043 Uiso 1 1 calc R
C6 C 1.1353(2) 1.0791(4) 0.7517(2) 0.0345(11) Uani 1 1 d .
C10 C 1.1821(2) 0.9326(4) 0.72250(19) 0.0290(10) Uani 1 1 d .
C5 C 1.1300(2) 1.1861(4) 0.7431(2) 0.0323(11) Uani 1 1 d .
C18 C 1.0562(2) 0.7897(4) 0.9321(2) 0.0353(12) Uani 1 1 d .
H18A H 1.0759 0.7593 0.9633 0.042 Uiso 1 1 calc R
C17 C 1.0975(2) 0.8365(4) 0.89412(19) 0.0307(11) Uani 1 1 d .
O6 O 0.9280(3) 0.7967(4) 1.02033(18) 0.0824(16) Uani 1 1 d .
C19 C 0.9855(2) 0.7876(4) 0.9240(2) 0.0353(12) Uani 1 1 d .
C12 C 1.2293(3) 0.7808(4) 0.6788(2) 0.0381(12) Uani 1 1 d .
H12A H 1.2075 0.7434 0.7057 0.046 Uiso 1 1 calc R
C8 C 1.1087(2) 0.9335(4) 0.80247(19) 0.0319(11) Uani 1 1 d .
C2 C 1.1265(3) 1.3828(4) 0.7267(3) 0.0563(17) Uani 1 1 d .
H2A H 1.1262 1.4498 0.7202 0.068 Uiso 1 1 calc R
O5 O 0.8692(2) 0.7097(4) 0.9476(2) 0.0854(17) Uani 1 1 d .
O4 O 0.9707(3) 0.6434(4) 0.9910(3) 0.102(2) Uani 1 1 d .
C20 C 0.9554(3) 0.8352(5) 0.8797(2) 0.0466(14) Uani 1 1 d .
H20A H 0.9077 0.8364 0.8754 0.056 Uiso 1 1 calc R
C4 C 1.0904(3) 1.2461(4) 0.7769(2) 0.0492(15) Uani 1 1 d .
H4A H 1.0648 1.2185 0.8054 0.059 Uiso 1 1 calc R
C7 C 1.1005(3) 1.0321(4) 0.7944(2) 0.0370(12) Uani 1 1 d .
H7A H 1.0716 1.0676 0.8175 0.044 Uiso 1 1 calc R
C15 C 1.2938(4) 0.8930(5) 0.6031(3) 0.066(2) Uani 1 1 d .
H15A H 1.3175 0.9314 0.5777 0.080 Uiso 1 1 calc R
C14 C 1.2994(3) 0.7942(5) 0.5992(3) 0.0632(19) Uani 1 1 d .
H14A H 1.3251 0.7663 0.5708 0.076 Uiso 1 1 calc R
C13 C 1.2666(3) 0.7354(5) 0.6376(2) 0.0497(15) Uani 1 1 d .
H13A H 1.2697 0.6677 0.6358 0.060 Uiso 1 1 calc R
C3 C 1.0885(3) 1.3441(5) 0.7688(3) 0.0540(16) Uani 1 1 d .
H3A H 1.0620 1.3840 0.7915 0.065 Uiso 1 1 calc R
O3W O 1.4810(2) 0.6925(5) 0.8849(2) 0.100(2) Uani 1 1 d .
O7W O 1.1023(3) 0.5518(5) 0.9822(2) 0.105(2) Uani 1 1 d .
O6W O 0.8499(3) 0.5182(4) 0.8954(2) 0.1001(18) Uani 1 1 d .
O5W O 1.3692(4) 0.4803(5) 0.9938(2) 0.147(3) Uani 1 1 d .
O4W O 1.4772(5) 0.8948(6) 0.8899(3) 0.144(3) Uani 1 1 d .

loop_
_atom_site_aniso_label
_atom_site_aniso_U_11
_atom_site_aniso_U_22
_atom_site_aniso_U_33
_atom_site_aniso_U_23
_atom_site_aniso_U_13
_atom_site_aniso_U_12
Lu1 0.02627(13) 0.03303(14) 0.02687(12) -0.00254(9) 0.00230(8) 0.00152(9)
S1 0.0287(6) 0.0375(8) 0.0334(6) -0.0071(6) 0.0001(5) 0.0022(5)
S2 0.0408(8) 0.0529(10) 0.0546(9) 0.0173(8) 0.0128(7) -0.0046(7)
O8 0.0287(19) 0.048(2) 0.0321(19) 0.0019(16) -0.0014(15) -0.0041(15)
C1 0.048(3) 0.037(3) 0.056(4) 0.013(3) 0.020(3) 0.011(3)
O3 0.041(2) 0.037(2) 0.067(3) -0.006(2) -0.0017(19) -0.0029(18)
O2W 0.047(2) 0.046(2) 0.0299(19) -0.0042(16) 0.0038(16) -0.0067(17)
O1W 0.042(2) 0.089(4) 0.051(3) 0.005(2) -0.006(2) 0.002(2)
O7 0.0299(19) 0.064(3) 0.033(2) 0.0045(18) 0.0002(15) -0.0016(17)
N3 0.049(3) 0.037(3) 0.034(2) 0.001(2) 0.015(2) 0.004(2)
C23 0.030(3) 0.024(3) 0.036(3) -0.002(2) -0.004(2) -0.002(2)
N2 0.025(2) 0.031(2) 0.030(2) 0.0002(18) 0.0043(16) 0.0017(17)
C11 0.027(3) 0.039(3) 0.033(3) 0.003(2) 0.000(2) -0.002(2)
O1 0.035(2) 0.042(2) 0.039(2) -0.0084(17) 0.0071(15) 0.0055(16)
C22 0.029(3) 0.025(3) 0.042(3) -0.002(2) 0.000(2) -0.003(2)
O2 0.039(2) 0.069(3) 0.034(2) -0.0048(19) -0.0068(16) 0.0022(19)
N1 0.031(2) 0.029(2) 0.045(2) 0.006(2) 0.0077(19) 0.0021(18)
C16 0.034(3) 0.037(3) 0.030(3) 0.000(2) 0.008(2) 0.000(2)
C25 0.030(3) 0.038(3) 0.038(3) 0.007(2) 0.008(2) 0.002(2)
C9 0.033(3) 0.034(3) 0.029(3) 0.006(2) 0.002(2) 0.000(2)
C21 0.031(3) 0.062(4) 0.041(3) 0.015(3) 0.000(2) 0.004(3)
C24 0.031(3) 0.046(3) 0.031(3) -0.006(2) -0.002(2) -0.004(2)
C6 0.031(3) 0.041(3) 0.031(3) 0.001(2) 0.001(2) 0.000(2)
C10 0.026(2) 0.034(3) 0.027(2) 0.000(2) 0.0021(19) 0.003(2)
C5 0.026(2) 0.033(3) 0.038(3) 0.005(2) 0.008(2) 0.004(2)
C18 0.041(3) 0.037(3) 0.029(3) 0.004(2) 0.004(2) 0.005(2)
C17 0.028(2) 0.035(3) 0.029(2) -0.001(2) 0.0048(19) 0.002(2)
O6 0.093(4) 0.101(4) 0.054(3) -0.005(3) 0.033(3) -0.015(3)
C19 0.034(3) 0.037(3) 0.035(3) 0.007(2) 0.006(2) -0.003(2)
C12 0.038(3) 0.041(3) 0.036(3) -0.001(2) 0.007(2) -0.001(2)
C8 0.035(3) 0.036(3) 0.025(2) 0.004(2) 0.003(2) -0.004(2)
C2 0.061(4) 0.037(4) 0.072(4) 0.003(3) 0.016(3) 0.010(3)
O5 0.054(3) 0.114(5) 0.088(4) 0.032(3) -0.002(3) -0.032(3)
O4 0.079(4) 0.085(4) 0.144(5) 0.069(4) 0.046(4) 0.017(3)
C20 0.030(3) 0.061(4) 0.049(3) 0.011(3) 0.007(2) -0.003(3)
C4 0.051(3) 0.041(4) 0.056(4) 0.003(3) 0.019(3) 0.007(3)
C7 0.036(3) 0.039(3) 0.036(3) -0.002(2) 0.016(2) 0.000(2)
C15 0.078(5) 0.045(4) 0.077(5) 0.011(3) 0.043(4) 0.011(3)
C14 0.079(5) 0.050(4) 0.062(4) -0.005(3) 0.036(3) 0.013(4)
C13 0.058(4) 0.038(4) 0.054(4) -0.008(3) 0.009(3) 0.007(3)
C3 0.061(4) 0.042(4) 0.060(4) -0.004(3) 0.019(3) 0.010(3)
O3W 0.056(3) 0.167(6) 0.078(4) 0.015(4) 0.008(3) -0.016(3)
O7W 0.085(4) 0.110(5) 0.120(5) 0.049(4) 0.034(3) 0.023(3)
O6W 0.094(4) 0.082(4) 0.125(5) -0.014(4) 0.022(4) -0.012(3)
O5W 0.245(9) 0.115(6) 0.081(4) 0.012(4) 0.014(5) 0.098(6)
O4W 0.178(8) 0.165(8) 0.089(5) -0.003(4) -0.014(5) 0.030(5)

loop_
_atom_type_symbol
_atom_type_description
_atom_type_scat_dispersion_real
_atom_type_scat_dispersion_imag
_atom_type_scat_source
C C 0.0033 0.0016 'International Tables Vol C Tables 4.2.6.8 and 6.1.1.4'
H H 0.0000 0.0000 'International Tables Vol C Tables 4.2.6.8 and 6.1.1.4'
N N 0.0061 0.0033 'International Tables Vol C Tables 4.2.6.8 and 6.1.1.4'
O O 0.0106 0.0060 'International Tables Vol C Tables 4.2.6.8 and 6.1.1.4'
S S 0.1246 0.1234 'International Tables Vol C Tables 4.2.6.8 and 6.1.1.4'
Lu Lu -0.4720 5.8584 'International Tables Vol C Tables 4.2.6.8 and 6.1.1.4'

loop_
_geom_angle_atom_site_label_1
_geom_angle_atom_site_label_2
_geom_angle_atom_site_label_3
_geom_angle
_geom_angle_site_symmetry_1
_geom_angle_site_symmetry_3
O1W Lu1 O1 107.21(14) . .
O1W Lu1 O2W 74.74(14) . .
O1 Lu1 O2W 81.07(12) . .
O1W Lu1 O8 154.78(15) . .
O1 Lu1 O8 83.53(12) . .
O2W Lu1 O8 130.19(13) . .
O1W Lu1 O7 147.93(15) . .
O1 Lu1 O7 77.31(13) . .
O2W Lu1 O7 74.71(13) . .
O8 Lu1 O7 55.72(12) . .
O1W Lu1 N3 89.47(16) . 4_746
O1 Lu1 N3 151.75(13) . 4_746
O2W Lu1 N3 81.63(13) . 4_746
O8 Lu1 N3 90.82(13) . 4_746
O7 Lu1 N3 76.67(14) . 4_746
O1W Lu1 N2 80.31(14) . 4_746
O1 Lu1 N2 138.16(12) . 4_746
O2W Lu1 N2 138.92(13) . 4_746
O8 Lu1 N2 76.84(12) . 4_746
O7 Lu1 N2 118.12(13) . 4_746
N3 Lu1 N2 65.86(13) 4_746 4_746
O1W Lu1 N1 79.06(15) . 4_746
O1 Lu1 N1 75.29(12) . 4_746
O2W Lu1 N1 137.37(13) . 4_746
O8 Lu1 N1 81.91(13) . 4_746
O7 Lu1 N1 131.48(13) . 4_746
N3 Lu1 N1 131.40(13) 4_746 4_746
N2 Lu1 N1 65.69(13) 4_746 4_746
O1W Lu1 C22 173.18(16) . .
O1 Lu1 C22 77.94(13) . .
O2W Lu1 C22 102.08(15) . .
O8 Lu1 C22 28.17(14) . .
O7 Lu1 C22 27.61(14) . .
N3 Lu1 C22 84.06(14) 4_746 .
N2 Lu1 C22 98.92(14) 4_746 .
N1 Lu1 C22 106.88(14) 4_746 .
O2 S1 O3 114.6(2) . .
O2 S1 O1 112.0(2) . .
O3 S1 O1 111.3(2) . .
O2 S1 C17 105.8(2) . .
O3 S1 C17 106.8(2) . .
O1 S1 C17 105.8(2) . .
O5 S2 O4 115.6(4) . .
O5 S2 O6 112.0(3) . .
O4 S2 O6 110.6(4) . .
O5 S2 C19 106.9(3) . .
O4 S2 C19 106.0(3) . .
O6 S2 C19 104.8(3) . .
C22 O8 Lu1 92.5(3) . .
N1 C1 C2 122.8(5) . .
C22 O7 Lu1 91.3(3) . .
C11 N3 C15 117.3(5) . .
C11 N3 Lu1 121.4(3) . 4_756
C15 N3 Lu1 121.3(4) . 4_756
C25 C23 C24 119.6(5) . .
C25 C23 C22 120.5(5) . .
C24 C23 C22 119.7(5) . .
C10 N2 C6 118.9(4) . .
C10 N2 Lu1 120.0(3) . 4_756
C6 N2 Lu1 121.0(3) . 4_756
N3 C11 C12 121.6(5) . .
N3 C11 C10 116.1(5) . .
C12 C11 C10 122.3(5) . .
S1 O1 Lu1 150.9(2) . .
O7 C22 O8 120.3(5) . .
O7 C22 C23 120.3(5) . .
O8 C22 C23 119.4(5) . .
O7 C22 Lu1 61.1(3) . .
O8 C22 Lu1 59.3(2) . .
C23 C22 Lu1 175.2(3) . .
C5 N1 C1 117.2(4) . .
C5 N1 Lu1 120.1(3) . 4_756
C1 N1 Lu1 122.6(3) . 4_756
C17 C16 C21 117.6(4) . .
C17 C16 C8 125.1(4) . .
C21 C16 C8 117.3(5) . .
C24 C25 C23 120.4(5) 2_756 .
C8 C9 C10 119.0(5) . .
C20 C21 C16 121.3(5) . .
C25 C24 C23 120.0(5) 2_756 .
N2 C6 C7 121.5(5) . .
N2 C6 C5 116.8(4) . .
C7 C6 C5 121.7(5) . .
N2 C10 C9 121.9(4) . .
N2 C10 C11 116.4(4) . .
C9 C10 C11 121.7(5) . .
N1 C5 C4 121.0(5) . .
N1 C5 C6 116.3(4) . .
C4 C5 C6 122.7(4) . .
C17 C18 C19 120.4(4) . .
C18 C17 C16 120.6(4) . .
C18 C17 S1 117.1(4) . .
C16 C17 S1 122.2(4) . .
C20 C19 C18 120.5(5) . .
C20 C19 S2 120.0(4) . .
C18 C19 S2 119.4(4) . .
C13 C12 C11 120.8(5) . .
C7 C8 C9 118.4(4) . .
C7 C8 C16 119.5(4) . .
C9 C8 C16 121.9(5) . .
C3 C2 C1 119.6(6) . .
C19 C20 C21 119.5(5) . .
C3 C4 C5 121.0(5) . .
C8 C7 C6 120.1(5) . .
C14 C15 N3 123.0(6) . .
C15 C14 C13 119.7(6) . .
C12 C13 C14 117.6(6) . .
C2 C3 C4 118.4(6) . .

loop_
_geom_bond_atom_site_label_1
_geom_bond_atom_site_label_2
_geom_bond_distance
_geom_bond_site_symmetry_2
Lu1 O1W 2.243(4) .
Lu1 O1 2.267(3) .
Lu1 O2W 2.274(3) .
Lu1 O8 2.321(3) .
Lu1 O7 2.362(3) .
Lu1 N3 2.435(5) 4_746
Lu1 N2 2.466(4) 4_746
Lu1 N1 2.493(4) 4_746
Lu1 C22 2.696(5) .
S1 O2 1.445(4) .
S1 O3 1.447(4) .
S1 O1 1.471(3) .
S1 C17 1.778(5) .
S2 O5 1.408(5) .
S2 O4 1.417(5) .
S2 O6 1.463(5) .
S2 C19 1.778(5) .
O8 C22 1.274(6) .
C1 N1 1.359(6) .
C1 C2 1.376(8) .
O7 C22 1.250(6) .
N3 C11 1.341(6) .
N3 C15 1.371(7) .
N3 Lu1 2.435(5) 4_756
C23 C25 1.394(7) .
C23 C24 1.394(7) .
C23 C22 1.495(7) .
N2 C10 1.340(6) .
N2 C6 1.346(6) .
N2 Lu1 2.466(4) 4_756
C11 C12 1.385(7) .
C11 C10 1.477(7) .
N1 C5 1.351(6) .
N1 Lu1 2.493(4) 4_756
C16 C17 1.398(7) .
C16 C21 1.406(7) .
C16 C8 1.498(7) .
C25 C24 1.377(7) 2_756
C9 C8 1.389(7) .
C9 C10 1.397(6) .
C21 C20 1.389(7) .
C24 C25 1.377(7) 2_756
C6 C7 1.389(7) .
C6 C5 1.484(7) .
C5 C4 1.392(7) .
C18 C17 1.379(6) .
C18 C19 1.384(7) .
C19 C20 1.365(7) .
C12 C13 1.379(7) .
C8 C7 1.373(7) .
C2 C3 1.364(8) .
C4 C3 1.357(8) .
C15 C14 1.361(8) .
C14 C13 1.383(8) .
